data_7221621
loop_
_publ_author_name
'Wang, Ting'
'Qin, Ling'
'Zhang, Chuanlei'
'Zheng, Hegen'

_publ_section_title
;
 Syntheses, characterization, and magnetic properties of novel divalent
 Co/Ni coordination polymers based on a V-shaped pyridine ligand and
 dicarboxylate acids
;
_journal_name_full 'RSC Adv.'
_journal_paper_doi 10.1039/C5RA10805E
_journal_year 2015
_chemical_formula_sum 'C54 H46 N6 Ni3 O18'
_chemical_formula_weight 1243.10
_chemical_name_systematic
; 
 ? 
;
_space_group_IT_number 14
_symmetry_cell_setting monoclinic
_symmetry_space_group_name_Hall '-P 2ybc'
_symmetry_space_group_name_H-M 'P 1 21/c 1'
_atom_sites_solution_hydrogens geom
_atom_sites_solution_primary direct
_atom_sites_solution_secondary difmap
_audit_creation_method SHELXL-97
_audit_update_record
;
2015-05-17 deposited with the CCDC.
2015-07-22 downloaded from the CCDC.
;
_cell_angle_alpha 90.00
_cell_angle_beta 90.01
_cell_angle_gamma 90.00
_cell_formula_units_Z 2
_cell_length_a 11.2710(18)
_cell_length_b 12.618(2)
_cell_length_c 19.339(3)
_cell_measurement_reflns_used 6959
_cell_measurement_temperature 293(2)
_cell_measurement_theta_max 28.08
_cell_measurement_theta_min 2.42
_cell_volume 2750.3(8)
_computing_structure_refinement 'SHELXL-97 (Sheldrick, 1997)'
_computing_structure_solution 'SHELXS-97 (Sheldrick, 1990)'
_diffrn_ambient_temperature 293(2)
_diffrn_measured_fraction_theta_full 1.000
_diffrn_measured_fraction_theta_max 1.000
_diffrn_measurement_device_type 'CCD area detector'
_diffrn_measurement_method 'phi and omega scans'
_diffrn_radiation_monochromator graphite
_diffrn_radiation_source 'fine-focus sealed tube'
_diffrn_radiation_type MoK\a
_diffrn_radiation_wavelength 0.71073
_diffrn_reflns_av_R_equivalents 0.0262
_diffrn_reflns_av_sigmaI/netI 0.0307
_diffrn_reflns_limit_h_max 14
_diffrn_reflns_limit_h_min -10
_diffrn_reflns_limit_k_max 14
_diffrn_reflns_limit_k_min -15
_diffrn_reflns_limit_l_max 24
_diffrn_reflns_limit_l_min -23
_diffrn_reflns_number 16747
_diffrn_reflns_theta_full 26.37
_diffrn_reflns_theta_max 26.37
_diffrn_reflns_theta_min 1.81
_exptl_absorpt_coefficient_mu 1.095
_exptl_crystal_colour green
_exptl_crystal_density_diffrn 1.501
_exptl_crystal_density_method 'not measured'
_exptl_crystal_description block
_exptl_crystal_F_000 1280
_exptl_crystal_size_max 0.26
_exptl_crystal_size_mid 0.24
_exptl_crystal_size_min 0.22
_refine_diff_density_max 1.511
_refine_diff_density_min -1.120
_refine_diff_density_rms 0.091
_refine_ls_extinction_method none
_refine_ls_goodness_of_fit_ref 1.036
_refine_ls_hydrogen_treatment mixed
_refine_ls_matrix_type full
_refine_ls_number_parameters 382
_refine_ls_number_reflns 5611
_refine_ls_number_restraints 29
_refine_ls_restrained_S_all 1.074
_refine_ls_R_factor_all 0.0586
_refine_ls_R_factor_gt 0.0508
_refine_ls_shift/su_max 0.062
_refine_ls_shift/su_mean 0.002
_refine_ls_structure_factor_coef Fsqd
_refine_ls_weighting_details 'calc w=1/[\s^2^(Fo^2^)+(0.0684P)^2^+6.8992P] where P=(Fo^2^+2Fc^2^)/3'
_refine_ls_weighting_scheme calc
_refine_ls_wR_factor_gt 0.1352
_refine_ls_wR_factor_ref 0.1402
_reflns_number_gt 4823
_reflns_number_total 5611
_reflns_threshold_expression >2sigma(I)
_cod_data_source_file c5ra10805e2.cif
_cod_data_source_block 3
_cod_depositor_comments
;
The following automatic conversions were performed:

'_symmetry_cell_setting' value 'Monoclinic' changed to 'monoclinic'
according to
/usr/data/users/saulius/crontab/automatic-downloads/rss-feeds/RSC/lib/dictionaries/cif_core.dic
dictionary named 'cif_core.dic' version 2.4.2 from 2011-04-26.

Automatic conversion script
Id: cif_fix_values 3271 2015-04-21 07:52:19Z andrius 
;
_cod_original_sg_symbol_H-M P21/c
_cod_database_code 7221621

loop_
_symmetry_equiv_pos_as_xyz
'x, y, z'
'-x, y+1/2, -z+1/2'
'-x, -y, -z'
'x, -y-1/2, z-1/2'

loop_
_atom_site_label
_atom_site_type_symbol
_atom_site_fract_x
_atom_site_fract_y
_atom_site_fract_z
_atom_site_U_iso_or_equiv
_atom_site_adp_type
_atom_site_occupancy
_atom_site_symmetry_multiplicity
_atom_site_calc_flag
_atom_site_refinement_flags
Ni1 Ni 0.15367(3) -0.13804(3) 0.22498(2) 0.01960(14) Uani 1 1 d .
Ni2 Ni 0.5000 0.5000 0.0000 0.02153(16) Uani 1 2 d S
N2 N 0.1667(3) -0.0731(3) 0.12511(15) 0.0313(7) Uani 1 1 d .
C9 C 0.2670(4) 0.0546(3) 0.0545(2) 0.0417(10) Uani 1 1 d .
O4 O -0.0244(2) -0.1367(2) 0.22035(14) 0.0306(6) Uani 1 1 d .
O8 O 0.3349(2) -0.1335(2) 0.22351(15) 0.0345(6) Uani 1 1 d .
O1 O 0.3215(2) 0.5334(2) -0.00476(13) 0.0323(6) Uani 1 1 d .
O7 O 0.1542(2) -0.2900(2) 0.18004(14) 0.0278(5) Uani 1 1 d .
H7A H 0.2227 -0.3078 0.1716 0.042 Uiso 1 1 calc R
O3 O 0.4971(2) 0.5401(2) 0.10480(13) 0.0294(6) Uani 1 1 d .
H3A H 0.5653 0.5465 0.1190 0.044 Uiso 1 1 calc R
O6 O 0.1593(2) 0.0146(2) 0.26667(13) 0.0277(5) Uani 1 1 d .
H6A H 0.1826 0.0117 0.3068 0.041 Uiso 1 1 calc R
O2 O 0.2686(2) 0.4616(3) -0.10561(14) 0.0401(7) Uani 1 1 d .
N3 N 0.1510(4) -0.2906(3) -0.17774(17) 0.0404(7) Uani 1 1 d U
O9 O 0.3891(2) -0.2793(2) 0.16653(17) 0.0447(8) Uani 1 1 d .
N1 N 0.4509(3) 0.3475(3) 0.02959(17) 0.0334(7) Uani 1 1 d .
O5 O -0.0751(2) 0.0252(2) 0.25481(19) 0.0481(8) Uani 1 1 d .
C17 C 0.1183(3) 0.4995(3) -0.02254(19) 0.0304(8) Uani 1 1 d .
C5 C 0.4782(4) 0.2637(4) -0.0084(2) 0.0452(11) Uani 1 1 d .
H5 H 0.5374 0.2703 -0.0416 0.054 Uiso 1 1 calc R
C20 C -0.0991(3) -0.0656(3) 0.23317(19) 0.0274(7) Uani 1 1 d .
C6 C 0.1400(4) -0.1284(3) 0.0689(2) 0.0356(9) Uani 1 1 d .
H6T H 0.0944 -0.1894 0.0736 0.043 Uiso 1 1 calc R
C8 C 0.2403(5) -0.0048(4) -0.0034(2) 0.0491(12) Uani 1 1 d .
H8 H 0.2646 0.0182 -0.0469 0.059 Uiso 1 1 calc R
C3 C 0.3342(4) 0.1552(3) 0.0488(2) 0.0413(10) Uani 1 1 d .
C25 C 0.5381(3) -0.1591(3) 0.2043(2) 0.0321(8) Uani 1 1 d .
C7 C 0.1774(4) -0.0986(3) 0.0031(2) 0.0415(10) Uani 1 1 d .
C21 C -0.2261(3) -0.0962(3) 0.2219(2) 0.0303(8) Uani 1 1 d .
C24 C 0.4113(3) -0.1940(3) 0.1970(2) 0.0304(8) Uani 1 1 d .
C13 C 0.1629(5) -0.1680(3) -0.0581(2) 0.0475(8) Uani 1 1 d U
C10 C 0.2292(4) 0.0163(3) 0.1182(2) 0.0365(9) Uani 1 1 d .
H10 H 0.2483 0.0545 0.1578 0.044 Uiso 1 1 calc R
C27 C 0.5654(3) -0.0580(4) 0.2263(3) 0.0448(11) Uani 1 1 d .
H27 H 0.5045 -0.0102 0.2353 0.054 Uiso 1 1 calc R
C26 C 0.6304(4) -0.2287(4) 0.1907(3) 0.0599(16) Uani 1 1 d .
H26 H 0.6140 -0.2969 0.1751 0.072 Uiso 1 1 calc R
C22 C -0.3185(3) -0.0267(3) 0.2351(3) 0.0447(11) Uani 1 1 d .
H22 H -0.3019 0.0418 0.2500 0.054 Uiso 1 1 calc R
C16 C 0.2459(3) 0.4978(3) -0.04667(19) 0.0283(8) Uani 1 1 d .
C2 C 0.3100(5) 0.2409(4) 0.0904(2) 0.0478(12) Uani 1 1 d .
H2 H 0.2542 0.2353 0.1256 0.057 Uiso 1 1 calc R
C18 C 0.0867(3) 0.5489(4) 0.0385(2) 0.0398(10) Uani 1 1 d .
H18 H 0.1448 0.5819 0.0651 0.048 Uiso 1 1 calc R
C12 C 0.0606(6) -0.2030(5) -0.0831(3) 0.0749(15) Uani 1 1 d U
H12 H -0.0099 -0.1878 -0.0601 0.090 Uiso 1 1 calc R
C11 C 0.0586(6) -0.2623(5) -0.1434(3) 0.0684(13) Uani 1 1 d U
H11 H -0.0150 -0.2832 -0.1603 0.082 Uiso 1 1 calc R
C19 C 0.0301(3) 0.4497(4) -0.0608(2) 0.0399(10) Uani 1 1 d .
H19 H 0.0497 0.4152 -0.1017 0.048 Uiso 1 1 calc R
C23 C -0.2534(4) -0.1971(4) 0.2001(3) 0.0567(15) Uani 1 1 d .
H23 H -0.1924 -0.2449 0.1915 0.068 Uiso 1 1 calc R
C15 C 0.2516(6) -0.2661(5) -0.1489(3) 0.0723(12) Uani 1 1 d U
H15 H 0.3208 -0.2931 -0.1683 0.087 Uiso 1 1 calc R
C1 C 0.3691(4) 0.3354(4) 0.0794(2) 0.0429(10) Uani 1 1 d .
H1 H 0.3515 0.3929 0.1077 0.051 Uiso 1 1 calc R
C4 C 0.4229(5) 0.1668(4) -0.0008(2) 0.0502(12) Uani 1 1 d .
H4 H 0.4445 0.1098 -0.0286 0.060 Uiso 1 1 calc R
C14 C 0.2619(6) -0.2030(6) -0.0917(4) 0.0786(13) Uani 1 1 d U
H14 H 0.3366 -0.1840 -0.0756 0.094 Uiso 1 1 calc R
H6B H 0.086(5) 0.026(5) 0.270(3) 0.060(17) Uiso 1 1 d .
H3B H 0.458(4) 0.588(4) 0.123(3) 0.046(14) Uiso 1 1 d .
H7B H 0.125(5) -0.346(4) 0.202(3) 0.051(14) Uiso 1 1 d .

loop_
_atom_site_aniso_label
_atom_site_aniso_U_11
_atom_site_aniso_U_22
_atom_site_aniso_U_33
_atom_site_aniso_U_23
_atom_site_aniso_U_13
_atom_site_aniso_U_12
Ni1 0.0152(2) 0.0228(2) 0.0208(2) -0.00006(16) 0.00040(15) -0.00087(15)
Ni2 0.0165(3) 0.0229(3) 0.0252(3) -0.0001(2) 0.0024(2) -0.0043(2)
N2 0.0406(18) 0.0286(16) 0.0246(15) -0.0003(12) 0.0022(13) -0.0094(14)
C9 0.063(3) 0.032(2) 0.030(2) 0.0002(17) 0.0089(19) -0.016(2)
O4 0.0165(12) 0.0304(14) 0.0450(15) -0.0044(11) -0.0023(10) 0.0009(10)
O8 0.0151(12) 0.0390(15) 0.0495(16) -0.0133(12) 0.0033(11) -0.0004(10)
O1 0.0184(12) 0.0443(16) 0.0343(14) -0.0081(12) 0.0001(10) -0.0025(11)
O7 0.0221(12) 0.0257(13) 0.0356(14) -0.0011(11) 0.0016(10) -0.0009(10)
O3 0.0234(13) 0.0347(15) 0.0301(13) -0.0054(11) 0.0014(10) -0.0016(11)
O6 0.0241(13) 0.0322(14) 0.0267(13) -0.0038(10) -0.0021(10) 0.0005(11)
O2 0.0216(13) 0.069(2) 0.0295(14) -0.0096(14) 0.0000(10) 0.0023(13)
N3 0.0685(17) 0.0274(17) 0.0253(16) -0.0009(13) 0.0015(12) -0.0056(15)
O9 0.0215(13) 0.0434(17) 0.069(2) -0.0254(15) 0.0078(13) -0.0046(12)
N1 0.0384(18) 0.0269(16) 0.0349(17) 0.0004(13) 0.0060(14) -0.0089(14)
O5 0.0216(14) 0.0379(17) 0.085(2) -0.0274(16) -0.0047(14) 0.0019(12)
C17 0.0200(17) 0.042(2) 0.0297(19) -0.0014(16) 0.0004(14) -0.0010(15)
C5 0.053(3) 0.036(2) 0.046(2) 0.0007(19) 0.022(2) -0.0070(19)
C20 0.0186(16) 0.0317(19) 0.0319(18) -0.0025(15) -0.0016(13) 0.0013(14)
C6 0.047(2) 0.028(2) 0.0312(19) -0.0004(16) -0.0014(17) -0.0127(17)
C8 0.081(4) 0.041(2) 0.026(2) 0.0015(18) 0.007(2) -0.018(2)
C3 0.059(3) 0.033(2) 0.032(2) 0.0024(17) 0.0088(19) -0.0149(19)
C25 0.0187(17) 0.036(2) 0.041(2) -0.0093(17) 0.0005(15) 0.0002(15)
C7 0.063(3) 0.035(2) 0.0264(19) -0.0018(17) -0.0012(18) -0.012(2)
C21 0.0174(17) 0.034(2) 0.040(2) -0.0051(16) 0.0001(14) 0.0003(14)
C24 0.0178(16) 0.035(2) 0.038(2) -0.0050(16) 0.0026(14) -0.0012(14)
C13 0.088(2) 0.030(2) 0.0236(19) 0.0026(16) 0.0007(16) -0.0116(19)
C10 0.049(2) 0.032(2) 0.0283(19) -0.0031(16) 0.0036(17) -0.0131(18)
C27 0.0180(18) 0.040(2) 0.076(3) -0.021(2) -0.0005(18) 0.0041(16)
C26 0.021(2) 0.042(3) 0.117(5) -0.036(3) -0.004(2) 0.0004(18)
C22 0.0217(19) 0.032(2) 0.080(3) -0.018(2) -0.0018(19) 0.0010(16)
C16 0.0189(17) 0.036(2) 0.0304(18) 0.0014(15) 0.0012(14) 0.0007(14)
C2 0.064(3) 0.041(2) 0.038(2) -0.0070(19) 0.020(2) -0.023(2)
C18 0.0236(19) 0.060(3) 0.035(2) -0.015(2) -0.0021(15) -0.0073(18)
C12 0.0727(16) 0.0775(18) 0.0746(17) -0.0067(10) 0.0001(10) -0.0030(10)
C11 0.0650(15) 0.0722(16) 0.0681(16) -0.0079(10) 0.0051(10) -0.0002(10)
C19 0.0253(19) 0.060(3) 0.034(2) -0.0148(19) 0.0027(15) -0.0037(18)
C23 0.0180(19) 0.043(3) 0.109(4) -0.034(3) -0.001(2) 0.0051(17)
C15 0.0675(14) 0.0761(15) 0.0732(14) -0.0055(10) -0.0064(10) 0.0001(10)
C1 0.055(3) 0.035(2) 0.038(2) -0.0043(18) 0.0160(19) -0.016(2)
C4 0.071(3) 0.032(2) 0.048(3) -0.0028(19) 0.024(2) -0.010(2)
C14 0.0777(16) 0.0808(16) 0.0774(15) -0.0085(10) -0.0015(10) 0.0011(10)

loop_
_atom_type_symbol
_atom_type_description
_atom_type_scat_dispersion_real
_atom_type_scat_dispersion_imag
_atom_type_scat_source
C C 0.0033 0.0016 'International Tables Vol C Tables 4.2.6.8 and 6.1.1.4'
H H 0.0000 0.0000 'International Tables Vol C Tables 4.2.6.8 and 6.1.1.4'
N N 0.0061 0.0033 'International Tables Vol C Tables 4.2.6.8 and 6.1.1.4'
Ni Ni 0.3393 1.1124 'International Tables Vol C Tables 4.2.6.8 and 6.1.1.4'
O O 0.0106 0.0060 'International Tables Vol C Tables 4.2.6.8 and 6.1.1.4'

loop_
_geom_angle_atom_site_label_1
_geom_angle_atom_site_label_2
_geom_angle_atom_site_label_3
_geom_angle
_geom_angle_site_symmetry_1
_geom_angle_site_symmetry_3
O4 Ni1 O8 176.06(12) . .
O4 Ni1 N3 91.67(14) . 4_556
O8 Ni1 N3 92.24(14) . 4_556
O4 Ni1 O6 92.27(10) . .
O8 Ni1 O6 87.11(11) . .
N3 Ni1 O6 92.87(12) 4_556 .
O4 Ni1 N2 91.46(12) . .
O8 Ni1 N2 84.65(12) . .
N3 Ni1 N2 175.93(14) 4_556 .
O6 Ni1 N2 89.61(11) . .
O4 Ni1 O7 89.54(10) . .
O8 Ni1 O7 90.97(10) . .
N3 Ni1 O7 88.81(12) 4_556 .
O6 Ni1 O7 177.49(10) . .
N2 Ni1 O7 88.60(12) . .
O1 Ni2 O1 180.00(16) . 3_665
O1 Ni2 N1 93.35(13) . 3_665
O1 Ni2 N1 86.65(13) 3_665 3_665
O1 Ni2 N1 86.65(13) . .
O1 Ni2 N1 93.35(13) 3_665 .
N1 Ni2 N1 180.00(18) 3_665 .
O1 Ni2 O3 91.22(10) . 3_665
O1 Ni2 O3 88.78(10) 3_665 3_665
N1 Ni2 O3 87.31(12) 3_665 3_665
N1 Ni2 O3 92.69(12) . 3_665
O1 Ni2 O3 88.78(10) . .
O1 Ni2 O3 91.22(10) 3_665 .
N1 Ni2 O3 92.69(12) 3_665 .
N1 Ni2 O3 87.31(12) . .
O3 Ni2 O3 180.0 3_665 .
C6 N2 C10 118.8(3) . .
C6 N2 Ni1 122.2(3) . .
C10 N2 Ni1 117.2(3) . .
C8 C9 C10 117.6(4) . .
C8 C9 C3 121.0(4) . .
C10 C9 C3 121.4(4) . .
C20 O4 Ni1 131.9(2) . .
C24 O8 Ni1 132.2(2) . .
C16 O1 Ni2 128.2(2) . .
Ni1 O7 H7A 109.5 . .
Ni1 O7 H7B 121(3) . .
H7A O7 H7B 103.4 . .
Ni2 O3 H3A 109.5 . .
Ni2 O3 H3B 126(3) . .
H3A O3 H3B 106.6 . .
Ni1 O6 H6A 109.5 . .
Ni1 O6 H6B 99(4) . .
H6A O6 H6B 105.1 . .
C11 N3 C15 114.7(5) . .
C11 N3 Ni1 126.7(4) . 4
C15 N3 Ni1 118.5(4) . 4
C5 N1 C1 117.8(3) . .
C5 N1 Ni2 121.6(3) . .
C1 N1 Ni2 119.0(3) . .
C18 C17 C19 118.3(3) . .
C18 C17 C16 121.0(3) . .
C19 C17 C16 120.7(3) . .
N1 C5 C4 123.0(4) . .
N1 C5 H5 118.5 . .
C4 C5 H5 118.5 . .
O5 C20 O4 125.2(3) . .
O5 C20 C21 119.4(3) . .
O4 C20 C21 115.4(3) . .
N2 C6 C7 122.6(4) . .
N2 C6 H6T 118.7 . .
C7 C6 H6T 118.7 . .
C9 C8 C7 120.1(4) . .
C9 C8 H8 120.0 . .
C7 C8 H8 120.0 . .
C2 C3 C4 117.6(4) . .
C2 C3 C9 121.8(4) . .
C4 C3 C9 120.6(4) . .
C27 C25 C26 118.5(4) . .
C27 C25 C24 120.8(3) . .
C26 C25 C24 120.7(4) . .
C8 C7 C6 117.9(4) . .
C8 C7 C13 119.3(4) . .
C6 C7 C13 122.5(4) . .
C23 C21 C22 118.3(3) . .
C23 C21 C20 119.7(3) . .
C22 C21 C20 121.9(4) . .
O9 C24 O8 125.1(3) . .
O9 C24 C25 119.1(3) . .
O8 C24 C25 115.7(3) . .
C12 C13 C14 115.5(5) . .
C12 C13 C7 125.8(5) . .
C14 C13 C7 118.8(5) . .
N2 C10 C9 122.9(4) . .
N2 C10 H10 118.5 . .
C9 C10 H10 118.5 . .
C22 C27 C25 121.0(4) 1_655 .
C22 C27 H27 119.5 1_655 .
C25 C27 H27 119.5 . .
C23 C26 C25 120.2(4) 1_655 .
C23 C26 H26 119.9 1_655 .
C25 C26 H26 119.9 . .
C27 C22 C21 120.6(4) 1_455 .
C27 C22 H22 119.7 1_455 .
C21 C22 H22 119.7 . .
O2 C16 O1 125.2(3) . .
O2 C16 C17 118.7(3) . .
O1 C16 C17 116.1(3) . .
C3 C2 C1 119.5(4) . .
C3 C2 H2 120.2 . .
C1 C2 H2 120.2 . .
C17 C18 C19 121.1(4) . 3_565
C17 C18 H18 119.5 . .
C19 C18 H18 119.5 3_565 .
C13 C12 C11 120.0(6) . .
C13 C12 H12 120.0 . .
C11 C12 H12 120.0 . .
N3 C11 C12 124.9(6) . .
N3 C11 H11 117.5 . .
C12 C11 H11 117.5 . .
C18 C19 C17 120.6(4) 3_565 .
C18 C19 H19 119.7 3_565 .
C17 C19 H19 119.7 . .
C21 C23 C26 121.3(4) . 1_455
C21 C23 H23 119.3 . .
C26 C23 H23 119.3 1_455 .
N3 C15 C14 124.0(6) . .
N3 C15 H15 118.0 . .
C14 C15 H15 118.0 . .
N1 C1 C2 122.7(4) . .
N1 C1 H1 118.7 . .
C2 C1 H1 118.7 . .
C5 C4 C3 119.3(4) . .
C5 C4 H4 120.3 . .
C3 C4 H4 120.3 . .
C13 C14 C15 120.3(6) . .
C13 C14 H14 119.9 . .
C15 C14 H14 119.9 . .

loop_
_geom_bond_atom_site_label_1
_geom_bond_atom_site_label_2
_geom_bond_distance
_geom_bond_site_symmetry_2
Ni1 O4 2.009(2) .
Ni1 O8 2.044(2) .
Ni1 N3 2.086(3) 4_556
Ni1 O6 2.089(3) .
Ni1 N2 2.103(3) .
Ni1 O7 2.105(3) .
Ni2 O1 2.057(2) .
Ni2 O1 2.057(2) 3_665
Ni2 N1 2.082(3) 3_665
Ni2 N1 2.082(3) .
Ni2 O3 2.089(3) 3_665
Ni2 O3 2.089(3) .
N2 C6 1.326(5) .
N2 C10 1.337(5) .
C9 C8 1.382(6) .
C9 C10 1.390(5) .
C9 C3 1.482(5) .
O4 C20 1.255(4) .
O8 C24 1.259(4) .
O1 C16 1.259(4) .
O7 H7A 0.8200 .
O7 H7B 0.89(5) .
O3 H3A 0.8200 .
O3 H3B 0.83(5) .
O6 H6A 0.8200 .
O6 H6B 0.85(6) .
O2 C16 1.255(5) .
N3 C11 1.285(7) .
N3 C15 1.302(7) .
N3 Ni1 2.086(3) 4
O9 C24 1.252(5) .
N1 C5 1.324(5) .
N1 C1 1.343(5) .
O5 C20 1.249(5) .
C17 C18 1.382(6) .
C17 C19 1.389(5) .
C17 C16 1.511(5) .
C5 C4 1.380(6) .
C5 H5 0.9300 .
C20 C21 1.499(5) .
C6 C7 1.393(6) .
C6 H6T 0.9300 .
C8 C7 1.386(6) .
C8 H8 0.9300 .
C3 C2 1.376(6) .
C3 C4 1.393(6) .
C25 C27 1.379(6) .
C25 C26 1.387(6) .
C25 C24 1.502(5) .
C7 C13 1.481(6) .
C21 C23 1.377(6) .
C21 C22 1.385(5) .
C13 C12 1.326(8) .
C13 C14 1.364(8) .
C10 H10 0.9300 .
C27 C22 1.378(5) 1_655
C27 H27 0.9300 .
C26 C23 1.381(6) 1_655
C26 H26 0.9300 .
C22 C27 1.378(5) 1_455
C22 H22 0.9300 .
C2 C1 1.381(6) .
C2 H2 0.9300 .
C18 C19 1.386(5) 3_565
C18 H18 0.9300 .
C12 C11 1.386(8) .
C12 H12 0.9300 .
C11 H11 0.9300 .
C19 C18 1.386(5) 3_565
C19 H19 0.9300 .
C23 C26 1.381(6) 1_455
C23 H23 0.9300 .
C15 C14 1.368(9) .
C15 H15 0.9300 .
C1 H1 0.9300 .
C4 H4 0.9300 .
C14 H14 0.9300 .

loop_
_geom_torsion_atom_site_label_1
_geom_torsion_atom_site_label_2
_geom_torsion_atom_site_label_3
_geom_torsion_atom_site_label_4
_geom_torsion
_geom_torsion_site_symmetry_1
_geom_torsion_site_symmetry_4
O4 Ni1 N2 C6 -71.2(3) . .
O8 Ni1 N2 C6 109.4(3) . .
N3 Ni1 N2 C6 69(2) 4_556 .
O6 Ni1 N2 C6 -163.5(3) . .
O7 Ni1 N2 C6 18.3(3) . .
O4 Ni1 N2 C10 124.5(3) . .
O8 Ni1 N2 C10 -54.9(3) . .
N3 Ni1 N2 C10 -95.3(19) 4_556 .
O6 Ni1 N2 C10 32.3(3) . .
O7 Ni1 N2 C10 -146.0(3) . .
O8 Ni1 O4 C20 -76.0(16) . .
N3 Ni1 O4 C20 97.8(3) 4_556 .
O6 Ni1 O4 C20 4.9(3) . .
N2 Ni1 O4 C20 -84.8(3) . .
O7 Ni1 O4 C20 -173.4(3) . .
O4 Ni1 O8 C24 -89.2(16) . .
N3 Ni1 O8 C24 96.9(4) 4_556 .
O6 Ni1 O8 C24 -170.3(4) . .
N2 Ni1 O8 C24 -80.4(4) . .
O7 Ni1 O8 C24 8.1(4) . .
O1 Ni2 O1 C16 -105.1(3) 3_665 .
N1 Ni2 O1 C16 112.2(3) 3_665 .
N1 Ni2 O1 C16 -67.8(3) . .
O3 Ni2 O1 C16 24.8(3) 3_665 .
O3 Ni2 O1 C16 -155.2(3) . .
O1 Ni2 N1 C5 117.8(4) . .
O1 Ni2 N1 C5 -62.2(4) 3_665 .
N1 Ni2 N1 C5 -146(99) 3_665 .
O3 Ni2 N1 C5 26.8(4) 3_665 .
O3 Ni2 N1 C5 -153.2(4) . .
O1 Ni2 N1 C1 -47.7(3) . .
O1 Ni2 N1 C1 132.3(3) 3_665 .
N1 Ni2 N1 C1 49(99) 3_665 .
O3 Ni2 N1 C1 -138.7(3) 3_665 .
O3 Ni2 N1 C1 41.3(3) . .
C1 N1 C5 C4 3.0(7) . .
Ni2 N1 C5 C4 -162.7(4) . .
Ni1 O4 C20 O5 -2.1(6) . .
Ni1 O4 C20 C21 178.9(2) . .
C10 N2 C6 C7 1.9(7) . .
Ni1 N2 C6 C7 -162.1(4) . .
C10 C9 C8 C7 0.3(8) . .
C3 C9 C8 C7 180.0(5) . .
C8 C9 C3 C2 143.6(5) . .
C10 C9 C3 C2 -36.7(7) . .
C8 C9 C3 C4 -34.7(8) . .
C10 C9 C3 C4 145.0(5) . .
C9 C8 C7 C6 1.8(8) . .
C9 C8 C7 C13 -172.2(5) . .
N2 C6 C7 C8 -3.0(7) . .
N2 C6 C7 C13 170.8(5) . .
O5 C20 C21 C23 -178.0(5) . .
O4 C20 C21 C23 1.0(6) . .
O5 C20 C21 C22 -0.3(6) . .
O4 C20 C21 C22 178.8(4) . .
Ni1 O8 C24 O9 -4.1(7) . .
Ni1 O8 C24 C25 176.7(3) . .
C27 C25 C24 O9 168.4(4) . .
C26 C25 C24 O9 -13.1(6) . .
C27 C25 C24 O8 -12.3(6) . .
C26 C25 C24 O8 166.2(5) . .
C8 C7 C13 C12 -125.5(6) . .
C6 C7 C13 C12 60.7(7) . .
C8 C7 C13 C14 56.7(7) . .
C6 C7 C13 C14 -117.1(6) . .
C6 N2 C10 C9 0.5(7) . .
Ni1 N2 C10 C9 165.3(4) . .
C8 C9 C10 N2 -1.6(7) . .
C3 C9 C10 N2 178.7(4) . .
C26 C25 C27 C22 -0.5(8) . 1_655
C24 C25 C27 C22 178.0(4) . 1_655
C27 C25 C26 C23 1.0(8) . 1_655
C24 C25 C26 C23 -177.6(5) . 1_655
C23 C21 C22 C27 -0.2(8) . 1_455
C20 C21 C22 C27 -178.0(4) . 1_455
Ni2 O1 C16 O2 -23.3(6) . .
Ni2 O1 C16 C17 156.4(3) . .
C18 C17 C16 O2 -172.9(4) . .
C19 C17 C16 O2 8.1(6) . .
C18 C17 C16 O1 7.5(6) . .
C19 C17 C16 O1 -171.5(4) . .
C4 C3 C2 C1 3.2(8) . .
C9 C3 C2 C1 -175.2(5) . .
C19 C17 C18 C19 -0.8(8) . 3_565
C16 C17 C18 C19 -179.9(4) . 3_565
C14 C13 C12 C11 -6.1(9) . .
C7 C13 C12 C11 176.0(5) . .
C15 N3 C11 C12 5.0(9) . .
Ni1 N3 C11 C12 -171.2(5) 4 .
C13 C12 C11 N3 2.4(10) . .
C18 C17 C19 C18 0.8(8) . 3_565
C16 C17 C19 C18 179.9(4) . 3_565
C22 C21 C23 C26 0.7(8) . 1_455
C20 C21 C23 C26 178.5(5) . 1_455
C11 N3 C15 C14 -8.6(9) . .
Ni1 N3 C15 C14 168.0(5) 4 .
C5 N1 C1 C2 -2.7(7) . .
Ni2 N1 C1 C2 163.4(4) . .
C3 C2 C1 N1 -0.4(8) . .
N1 C5 C4 C3 -0.2(8) . .
C2 C3 C4 C5 -2.9(8) . .
C9 C3 C4 C5 175.5(5) . .
C12 C13 C14 C15 2.8(9) . .
C7 C13 C14 C15 -179.2(6) . .
N3 C15 C14 C13 5.0(11) . .
